data_7015228
loop_
_publ_author_name
'Li, Jian-Rong'
'Huang, Xiao-Ying'

_publ_section_title
;
 [(Me)2NH2](0.75)[Ag(1.25)SnSe3]: a three-dimensionally microporous
 chalcogenide exhibiting framework flexibility upon ion-exchange.
;
_journal_issue 17
_journal_name_full 'Dalton transactions (Cambridge, England : 2003)'
_journal_page_first 4387
_journal_page_last 4390
_journal_paper_doi 10.1039/c0dt01381a
_journal_volume 40
_journal_year 2011
_chemical_formula_moiety 'C1.50 H6 N0.75, Ag1.25 Se3 Sn'
_chemical_formula_sum 'C1.5 H6 Ag1.25 N0.75 Se3 Sn'
_chemical_formula_weight 524.98
_chemical_name_systematic
;
?
;
_space_group_IT_number 113
_symmetry_cell_setting tetragonal
_symmetry_space_group_name_Hall 'P -4 2ab'
_symmetry_space_group_name_H-M 'P -4 21 m'
_atom_sites_solution_hydrogens geom
_atom_sites_solution_primary direct
_atom_sites_solution_secondary difmap
_audit_creation_method SHELXL-97
_cell_angle_alpha 90.00
_cell_angle_beta 90.00
_cell_angle_gamma 90.00
_cell_formula_units_Z 8
_cell_length_a 13.8051(8)
_cell_length_b 13.8051(8)
_cell_length_c 9.6707(9)
_cell_measurement_reflns_used 1978
_cell_measurement_temperature 293(2)
_cell_measurement_theta_max 27.4565
_cell_measurement_theta_min 2.0862
_cell_volume 1843.0(2)
_computing_cell_refinement 'CrystalClear (Rigaku Inc., 2007)'
_computing_data_collection 'CrystalClear (Rigaku Inc., 2007)'
_computing_data_reduction 'CrystalClear (Rigaku Inc., 2007)'
_computing_structure_refinement 'SHELXL-97 (Sheldrick, 1997)'
_computing_structure_solution 'SHELXS-97 (Sheldrick, 1990)'
_diffrn_ambient_temperature 293(2)
_diffrn_detector_area_resol_mean 13.6612
_diffrn_measured_fraction_theta_full 0.997
_diffrn_measured_fraction_theta_max 0.997
_diffrn_measurement_device_type 'Rigaku SCXmini'
_diffrn_measurement_method CCD_Profile_fitting
_diffrn_radiation_monochromator graphite
_diffrn_radiation_source 'fine-focus sealed tube'
_diffrn_radiation_type MoK\a
_diffrn_radiation_wavelength 0.71073
_diffrn_reflns_av_R_equivalents 0.0538
_diffrn_reflns_av_sigmaI/netI 0.0367
_diffrn_reflns_limit_h_max 17
_diffrn_reflns_limit_h_min -10
_diffrn_reflns_limit_k_max 17
_diffrn_reflns_limit_k_min -17
_diffrn_reflns_limit_l_max 12
_diffrn_reflns_limit_l_min -12
_diffrn_reflns_number 14465
_diffrn_reflns_theta_full 27.46
_diffrn_reflns_theta_max 27.46
_diffrn_reflns_theta_min 2.57
_exptl_absorpt_coefficient_mu 17.113
_exptl_absorpt_correction_T_max 1.0000
_exptl_absorpt_correction_T_min 0.5355
_exptl_absorpt_correction_type multi-scan
_exptl_absorpt_process_details 'CrystalClear (Rigaku Inc., 2007)'
_exptl_crystal_colour red
_exptl_crystal_density_diffrn 3.784
_exptl_crystal_density_method 'not measured'
_exptl_crystal_description lathe
_exptl_crystal_F_000 1848
_exptl_crystal_size_max 0.25
_exptl_crystal_size_mid 0.16
_exptl_crystal_size_min 0.14
_refine_diff_density_max 1.037
_refine_diff_density_min -1.006
_refine_diff_density_rms 0.179
_refine_ls_abs_structure_details 'Flack H D (1983), Acta Cryst. A39, 876-881'
_refine_ls_abs_structure_Flack 0.024(19)
_refine_ls_extinction_method none
_refine_ls_goodness_of_fit_ref 1.074
_refine_ls_hydrogen_treatment constr
_refine_ls_matrix_type full
_refine_ls_number_parameters 86
_refine_ls_number_reflns 2228
_refine_ls_number_restraints 76
_refine_ls_restrained_S_all 1.059
_refine_ls_R_factor_all 0.0412
_refine_ls_R_factor_gt 0.0366
_refine_ls_shift/su_max 0.003
_refine_ls_shift/su_mean 0.000
_refine_ls_structure_factor_coef Fsqd
_refine_ls_weighting_details 'calc w=1/[\s^2^(Fo^2^)+(0.0360P)^2^+1.0000P] where P=(Fo^2^+2Fc^2^)/3'
_refine_ls_weighting_scheme calc
_refine_ls_wR_factor_gt 0.0799
_refine_ls_wR_factor_ref 0.0820
_reflns_number_gt 2068
_reflns_number_total 2228
_reflns_threshold_expression >2sigma(I)
_cod_data_source_file c0dt01381a.txt
_cod_data_source_block Compound-1
_cod_depositor_comments
;
The following automatic conversions were performed:
'_exptl_absorpt_correction_type' value 'Multi-scan' changed to
'multi-scan' according to
'/home/saulius/struct/CIF-dictionaries/cif_core.dic' dictionary named
'cif_core.dic' version 2.4.1 from 2010-06-29.

Automatic conversion script
Id: cif_fix_enum 1555 2011-01-17 13:19:09Z saulius 
;
_cod_original_formula_sum 'C1.50 H6 Ag1.25 N0.75 Se3 Sn'
_cod_database_code 7015228

loop_
_symmetry_equiv_pos_as_xyz
'x, y, z'
'-x, -y, z'
'y, -x, -z'
'-y, x, -z'
'-x+1/2, y+1/2, -z'
'x+1/2, -y+1/2, -z'
'-y+1/2, -x+1/2, z'
'y+1/2, x+1/2, z'

loop_
_atom_site_label
_atom_site_type_symbol
_atom_site_fract_x
_atom_site_fract_y
_atom_site_fract_z
_atom_site_U_iso_or_equiv
_atom_site_adp_type
_atom_site_occupancy
_atom_site_symmetry_multiplicity
_atom_site_calc_flag
_atom_site_refinement_flags
_atom_site_disorder_assembly
_atom_site_disorder_group
Sn1 Sn 0.15366(4) 0.17008(4) 0.73989(6) 0.03315(15) Uani 1 1 d . . .
Ag1 Ag 0.10129(6) -0.05502(6) 0.62062(10) 0.0530(2) Uani 1 1 d . . .
Ag2 Ag 0.0000 0.0000 1.0000 0.0576(4) Uani 1 4 d S . .
Se1 Se 0.16614(7) 0.01071(7) 0.85827(9) 0.0414(2) Uani 1 1 d . . .
Se2 Se 0.00683(7) 0.20791(7) 0.59732(10) 0.0414(2) Uani 1 1 d . . .
Se3 Se 0.18297(8) 0.31703(8) 0.89922(15) 0.0450(3) Uani 1 2 d S . .
Se4 Se 0.30477(8) 0.19523(8) 0.59081(15) 0.0435(3) Uani 1 2 d S . .
N1 N 0.2862(19) 0.1413(18) 0.140(3) 0.137(6) Uani 0.50 1 d PDU . .
H1A H 0.2460 0.1401 0.0668 0.164 Uiso 0.50 1 d PR . .
H1B H 0.2675 0.0928 0.1964 0.164 Uiso 0.50 1 d PR . .
C1 C 0.2665(13) 0.2335(13) 0.215(3) 0.138(5) Uani 1 2 d SDU . .
H1C H 0.1993 0.2361 0.2396 0.207 Uiso 0.50 1 d PR . .
H1D H 0.3055 0.2357 0.2968 0.207 Uiso 0.50 1 d PR . .
H1E H 0.2822 0.2870 0.1561 0.207 Uiso 0.50 1 d PR . .
C2 C 0.3843(14) 0.1157(14) 0.086(3) 0.141(5) Uani 1 2 d SDU . .
H2C H 0.3817 0.0534 0.0409 0.211 Uiso 0.50 1 d PR . .
H2D H 0.4056 0.1636 0.0214 0.211 Uiso 0.50 1 d PR . .
H2E H 0.4289 0.1122 0.1621 0.211 Uiso 0.50 1 d PR . .
N2 N 0.0000 0.5000 0.355(5) 0.299(7) Uani 1 4 d SDU . .
H2A H 0.0156 0.5592 0.3234 0.358 Uiso 0.25 1 d PR . .
H2B H -0.0592 0.4844 0.3234 0.358 Uiso 0.25 1 d PR . .
C3 C 0.0000 0.5000 0.519(5) 0.290(7) Uani 1 4 d SDU . .
H3A H -0.0464 0.5464 0.5516 0.435 Uiso 0.50 2 d SPR . .
H3D H -0.0170 0.4367 0.5516 0.435 Uiso 0.25 1 d PR . .
H3B H 0.0633 0.5170 0.5516 0.435 Uiso 0.25 1 d PR . .
C4 C 0.074(2) 0.426(2) 0.312(10) 0.287(7) Uani 0.50 2 d SPDU . .
H4A H 0.0756 0.4231 0.2130 0.430 Uiso 0.50 2 d SPR . .
H4B H 0.1370 0.4440 0.3466 0.430 Uiso 0.25 1 d PR . .
H4C H 0.0567 0.3637 0.3466 0.430 Uiso 0.25 1 d PR . .

loop_
_atom_site_aniso_label
_atom_site_aniso_U_11
_atom_site_aniso_U_22
_atom_site_aniso_U_33
_atom_site_aniso_U_23
_atom_site_aniso_U_13
_atom_site_aniso_U_12
Sn1 0.0297(3) 0.0319(3) 0.0378(3) 0.0015(3) 0.0010(3) -0.0048(2)
Ag1 0.0465(5) 0.0478(5) 0.0645(5) -0.0051(4) -0.0007(4) -0.0038(3)
Ag2 0.0571(6) 0.0571(6) 0.0588(11) 0.000 0.000 0.000
Se1 0.0444(5) 0.0370(5) 0.0427(5) 0.0074(4) 0.0013(4) 0.0012(4)
Se2 0.0355(5) 0.0382(5) 0.0504(5) 0.0022(4) -0.0054(4) 0.0021(4)
Se3 0.0467(5) 0.0467(5) 0.0414(7) -0.0120(4) 0.0120(4) -0.0066(6)
Se4 0.0425(5) 0.0425(5) 0.0454(8) -0.0149(5) 0.0149(5) -0.0142(5)
N1 0.136(7) 0.137(7) 0.137(7) 0.003(4) -0.001(4) -0.002(4)
C1 0.139(5) 0.139(5) 0.137(6) 0.001(3) -0.001(3) -0.003(4)
C2 0.141(5) 0.141(5) 0.141(6) 0.002(3) -0.002(3) 0.000(4)
N2 0.299(7) 0.299(7) 0.298(8) 0.000 0.000 -0.001(5)
C3 0.290(7) 0.290(7) 0.290(8) 0.000 0.000 -0.001(5)
C4 0.287(7) 0.287(7) 0.287(8) -0.001(3) 0.001(3) 0.000(5)

loop_
_atom_type_symbol
_atom_type_description
_atom_type_scat_dispersion_real
_atom_type_scat_dispersion_imag
_atom_type_scat_source
C C 0.0033 0.0016 'International Tables Vol C Tables 4.2.6.8 and 6.1.1.4'
H H 0.0000 0.0000 'International Tables Vol C Tables 4.2.6.8 and 6.1.1.4'
N N 0.0061 0.0033 'International Tables Vol C Tables 4.2.6.8 and 6.1.1.4'
Se Se -0.0929 2.2259 'International Tables Vol C Tables 4.2.6.8 and 6.1.1.4'
Ag Ag -0.8971 1.1015 'International Tables Vol C Tables 4.2.6.8 and 6.1.1.4'
Sn Sn -0.6537 1.4246 'International Tables Vol C Tables 4.2.6.8 and 6.1.1.4'

loop_
_geom_angle_atom_site_label_1
_geom_angle_atom_site_label_2
_geom_angle_atom_site_label_3
_geom_angle
_geom_angle_site_symmetry_1
_geom_angle_site_symmetry_3
_geom_angle_publ_flag
Se1 Sn1 Se2 119.59(4) . . ?
Se1 Sn1 Se4 108.84(4) . . ?
Se2 Sn1 Se4 108.72(5) . . ?
Se1 Sn1 Se3 114.21(5) . . ?
Se2 Sn1 Se3 106.95(4) . . ?
Se4 Sn1 Se3 95.85(3) . . ?
Se2 Ag1 Se1 123.55(5) 2 . ?
Se2 Ag1 Se2 116.98(4) 2 3_556 ?
Se1 Ag1 Se2 114.76(4) . 3_556 ?
Se2 Ag1 Ag1 83.27(4) 2 2 ?
Se1 Ag1 Ag1 97.73(3) . 2 ?
Se2 Ag1 Ag1 111.56(3) 3_556 2 ?
Se2 Ag1 Ag1 52.72(3) 2 3_556 ?
Se1 Ag1 Ag1 157.55(4) . 3_556 ?
Se2 Ag1 Ag1 81.21(4) 3_556 3_556 ?
Ag1 Ag1 Ag1 60.599(16) 2 3_556 ?
Se2 Ag1 Ag1 111.45(4) 2 4_556 ?
Se1 Ag1 Ag1 117.82(4) . 4_556 ?
Se2 Ag1 Ag1 51.04(4) 3_556 4_556 ?
Ag1 Ag1 Ag1 60.599(16) 2 4_556 ?
Ag1 Ag1 Ag1 58.80(3) 3_556 4_556 ?
Se1 Ag2 Se1 105.209(19) 2 4_557 ?
Se1 Ag2 Se1 105.209(19) 2 3_557 ?
Se1 Ag2 Se1 118.38(4) 4_557 3_557 ?
Se1 Ag2 Se1 118.38(4) 2 . ?
Se1 Ag2 Se1 105.209(19) 4_557 . ?
Se1 Ag2 Se1 105.209(19) 3_557 . ?
Sn1 Se1 Ag1 83.06(4) . . ?
Sn1 Se1 Ag2 103.02(3) . . ?
Ag1 Se1 Ag2 97.87(4) . . ?
Sn1 Se2 Ag1 104.35(4) . 2 ?
Sn1 Se2 Ag1 96.81(4) . 4_556 ?
Ag1 Se2 Ag1 76.24(4) 2 4_556 ?
Sn1 Se3 Sn1 83.68(5) . 7 ?
Sn1 Se4 Sn1 84.48(5) 7 . ?
N1 N1 C1 61.6(11) 7 . ?
N1 N1 C2 61.7(11) 7 . ?
C1 N1 C2 123(2) . . ?
N1 N1 H1A 116.6 7 . ?
C1 N1 H1A 106.5 . . ?
C2 N1 H1A 106.2 . . ?
N1 N1 H1B 136.7 7 . ?
C1 N1 H1B 106.9 . . ?
C2 N1 H1B 107.2 . . ?
H1A N1 H1B 106.6 . . ?
N1 C1 N1 57(2) 7 . ?
N1 C1 H1C 162.9 7 . ?
N1 C1 H1C 109.3 . . ?
N1 C1 H1D 85.8 7 . ?
N1 C1 H1D 109.0 . . ?
H1C C1 H1D 109.5 . . ?
N1 C1 H1E 70.1 7 . ?
N1 C1 H1E 109.4 . . ?
H1C C1 H1E 109.8 . . ?
H1D C1 H1E 109.8 . . ?
N1 C2 N1 57(2) . 7 ?
N1 C2 H2C 109.6 . . ?
N1 C2 H2C 163.2 7 . ?
N1 C2 H2D 110.1 . . ?
N1 C2 H2D 71.0 7 . ?
H2C C2 H2D 109.4 . . ?
N1 C2 H2E 109.0 . . ?
N1 C2 H2E 85.9 7 . ?
H2C C2 H2E 109.0 . . ?
H2D C2 H2E 109.8 . . ?
C4 N2 C4 148(10) . 2_565 ?
C4 N2 C3 106(5) . . ?
C4 N2 C3 106(5) 2_565 . ?
C4 N2 H2A 111.0 . . ?
C4 N2 H2A 56.7 2_565 . ?
C3 N2 H2A 110.1 . . ?
C4 N2 H2B 111.0 . . ?
C4 N2 H2B 56.7 2_565 . ?
C3 N2 H2B 110.1 . . ?
H2A N2 H2B 108.4 . . ?
N2 C3 H3A 109.5 . . ?
N2 C3 H3D 109.5 . . ?
H3A C3 H3D 109.5 . . ?
N2 C3 H3B 109.5 . . ?
H3A C3 H3B 109.5 . . ?
H3D C3 H3B 109.5 . . ?
N2 C4 H4A 108.5 . . ?
N2 C4 H4B 109.9 . . ?
H4A C4 H4B 109.7 . . ?
N2 C4 H4C 110.1 . . ?
H4A C4 H4C 108.6 . . ?
H4B C4 H4C 110.0 . . ?

loop_
_geom_bond_atom_site_label_1
_geom_bond_atom_site_label_2
_geom_bond_distance
_geom_bond_site_symmetry_2
_geom_bond_publ_flag
Sn1 Se1 2.4861(10) . ?
Sn1 Se2 2.5064(11) . ?
Sn1 Se4 2.5595(11) . ?
Sn1 Se3 2.5795(12) . ?
Ag1 Se2 2.5950(12) 2 ?
Ag1 Se1 2.6281(13) . ?
Ag1 Se2 2.6554(13) 3_556 ?
Ag1 Ag1 3.1826(17) 2 ?
Ag1 Ag1 3.2414(16) 3_556 ?
Ag1 Ag1 3.2414(16) 4_556 ?
Ag2 Se1 2.6759(10) 2 ?
Ag2 Se1 2.6759(10) 4_557 ?
Ag2 Se1 2.6759(10) 3_557 ?
Ag2 Se1 2.6759(10) . ?
Se2 Ag1 2.5950(12) 2 ?
Se2 Ag1 2.6554(13) 4_556 ?
Se3 Sn1 2.5795(12) 7 ?
Se4 Sn1 2.5595(11) 7 ?
N1 N1 1.42(5) 7 ?
N1 C1 1.488(10) . ?
N1 C2 1.494(10) . ?
N1 H1A 0.9000 . ?
N1 H1B 0.9001 . ?
C1 N1 1.488(10) 7 ?
C1 H1C 0.9597 . ?
C1 H1D 0.9599 . ?
C1 H1E 0.9564 . ?
C2 N1 1.494(10) 7 ?
C2 H2C 0.9654 . ?
C2 H2D 0.9558 . ?
C2 H2E 0.9603 . ?
N2 C4 1.507(10) . ?
N2 C4 1.507(10) 2_565 ?
N2 C3 1.58(3) . ?
N2 H2A 0.9000 . ?
N2 H2B 0.9000 . ?
C3 H3A 0.9600 . ?
C3 H3D 0.9600 . ?
C3 H3B 0.9600 . ?
C4 H4A 0.9606 . ?
C4 H4B 0.9624 . ?
C4 H4C 0.9516 . ?

loop_
_geom_hbond_atom_site_label_D
_geom_hbond_atom_site_label_H
_geom_hbond_atom_site_label_A
_geom_hbond_distance_DH
_geom_hbond_distance_HA
_geom_hbond_distance_DA
_geom_hbond_angle_DHA
_geom_hbond_site_symmetry_A
N1 H1A Se1 0.90 2.91 3.66(3) 142.2 1_554
N1 H1B Se2 0.90 2.56 3.43(3) 164.4 3_556

loop_
_geom_torsion_atom_site_label_1
_geom_torsion_atom_site_label_2
_geom_torsion_atom_site_label_3
_geom_torsion_atom_site_label_4
_geom_torsion
_geom_torsion_site_symmetry_1
_geom_torsion_site_symmetry_2
_geom_torsion_site_symmetry_3
_geom_torsion_site_symmetry_4
_geom_torsion_publ_flag
Se2 Sn1 Se1 Ag1 43.62(5) . . . . ?
Se4 Sn1 Se1 Ag1 -82.10(4) . . . . ?
Se3 Sn1 Se1 Ag1 172.15(4) . . . . ?
Se2 Sn1 Se1 Ag2 -52.89(5) . . . . ?
Se4 Sn1 Se1 Ag2 -178.61(4) . . . . ?
Se3 Sn1 Se1 Ag2 75.63(4) . . . . ?
Se2 Ag1 Se1 Sn1 -148.68(5) 2 . . . ?
Se2 Ag1 Se1 Sn1 56.45(5) 3_556 . . . ?
Ag1 Ag1 Se1 Sn1 -61.66(4) 2 . . . ?
Ag1 Ag1 Se1 Sn1 -76.03(11) 3_556 . . . ?
Ag1 Ag1 Se1 Sn1 -0.90(5) 4_556 . . . ?
Se2 Ag1 Se1 Ag2 -46.42(5) 2 . . . ?
Se2 Ag1 Se1 Ag2 158.71(4) 3_556 . . . ?
Ag1 Ag1 Se1 Ag2 40.60(4) 2 . . . ?
Ag1 Ag1 Se1 Ag2 26.23(12) 3_556 . . . ?
Ag1 Ag1 Se1 Ag2 101.36(4) 4_556 . . . ?
Se1 Ag2 Se1 Sn1 65.65(3) 2 . . . ?
Se1 Ag2 Se1 Sn1 -51.475(18) 4_557 . . . ?
Se1 Ag2 Se1 Sn1 -177.23(4) 3_557 . . . ?
Se1 Ag2 Se1 Ag1 -19.01(2) 2 . . . ?
Se1 Ag2 Se1 Ag1 -136.13(3) 4_557 . . . ?
Se1 Ag2 Se1 Ag1 98.11(2) 3_557 . . . ?
Se1 Sn1 Se2 Ag1 0.94(6) . . . 2 ?
Se4 Sn1 Se2 Ag1 126.71(4) . . . 2 ?
Se3 Sn1 Se2 Ag1 -130.83(4) . . . 2 ?
Se1 Sn1 Se2 Ag1 -76.54(5) . . . 4_556 ?
Se4 Sn1 Se2 Ag1 49.23(4) . . . 4_556 ?
Se3 Sn1 Se2 Ag1 151.69(4) . . . 4_556 ?
Se1 Sn1 Se3 Sn1 116.50(4) . . . 7 ?
Se2 Sn1 Se3 Sn1 -108.83(4) . . . 7 ?
Se4 Sn1 Se3 Sn1 2.80(5) . . . 7 ?
Se1 Sn1 Se4 Sn1 -120.89(4) . . . 7 ?
Se2 Sn1 Se4 Sn1 107.31(4) . . . 7 ?
Se3 Sn1 Se4 Sn1 -2.82(6) . . . 7 ?
C2 N1 C1 N1 10(4) . . . 7 ?
C1 N1 C2 N1 -10(4) . . . 7 ?
